data_7022912
loop_
_publ_author_name
'Safin, Damir A.'
'Babashkina, Maria G.'
'Railliet, Antoine P.'
'Tumanov, Nikolay A.'
'Robeyns, Koen'
'Devlin, Eamonn'
'Sanakis, Yiannis'
'Filinchuk, Yaroslav'
'Garcia, Yann'

_publ_section_title
;
 First structurally characterized self-assembly of bipodal
 N-thiophosphorylated bis-thiourea with Co(II): magnetic properties and
 thermal decomposition.
;
_journal_issue 15
_journal_name_full 'Dalton transactions (Cambridge, England : 2003)'
_journal_page_first 5532
_journal_page_last 5538
_journal_paper_doi 10.1039/c3dt50254f
_journal_volume 42
_journal_year 2013
_chemical_formula_moiety 'C36 H72 Co2 N8 O8 P4 S8'
_chemical_formula_sum 'C36 H72 Co2 N8 O8 P4 S8'
_chemical_formula_weight 1243.24
_chemical_name_systematic
;
?
;
_space_group_IT_number 2
_symmetry_cell_setting triclinic
_symmetry_space_group_name_Hall '-P 1'
_symmetry_space_group_name_H-M 'P -1'
_atom_sites_solution_hydrogens geom
_atom_sites_solution_primary direct
_atom_sites_solution_secondary difmap
_audit_creation_method SHELXL-97
_cell_angle_alpha 91.162(13)
_cell_angle_beta 92.255(14)
_cell_angle_gamma 101.349(11)
_cell_formula_units_Z 1
_cell_length_a 10.2715(14)
_cell_length_b 10.7122(13)
_cell_length_c 14.188(3)
_cell_measurement_reflns_used 1803
_cell_measurement_temperature 296(2)
_cell_measurement_theta_max 22.4127
_cell_measurement_theta_min 2.3763
_cell_volume 1528.8(4)
_computing_cell_refinement
;
CrysAlisPro, Agilent Technologies,
Version 1.171.35.19 (release 27-10-2011 CrysAlis171 .NET)
(compiled Oct 27 2011,15:02:11)
;
_computing_data_collection MAR
_computing_data_reduction
;
CrysAlisPro, Agilent Technologies,
Version 1.171.35.19 (release 27-10-2011 CrysAlis171 .NET)
(compiled Oct 27 2011,15:02:11)
;
_computing_structure_refinement 'SHELXL-97 (Sheldrick, 1997)'
_computing_structure_solution 'SHELXS-97 (Sheldrick, 1990)'
_diffrn_ambient_temperature 296(2)
_diffrn_measured_fraction_theta_full 0.948
_diffrn_measured_fraction_theta_max 0.948
_diffrn_measurement_device_type 'MAR345 image plate'
_diffrn_measurement_method '140 images, \D\F 1.2\% '
_diffrn_radiation_monochromator 'Xenocs Fox3D mirror'
_diffrn_radiation_source 'Rigaku UltraX 18 rotating anode'
_diffrn_radiation_type MoK\a
_diffrn_radiation_wavelength 0.71073
_diffrn_reflns_av_R_equivalents 0.0735
_diffrn_reflns_av_sigmaI/netI 0.0954
_diffrn_reflns_limit_h_max 10
_diffrn_reflns_limit_h_min -10
_diffrn_reflns_limit_k_max 10
_diffrn_reflns_limit_k_min -11
_diffrn_reflns_limit_l_max 15
_diffrn_reflns_limit_l_min -15
_diffrn_reflns_number 6947
_diffrn_reflns_theta_full 22.46
_diffrn_reflns_theta_max 22.46
_diffrn_reflns_theta_min 2.38
_exptl_absorpt_coefficient_mu 0.968
_exptl_absorpt_correction_T_max 1.00000
_exptl_absorpt_correction_T_min 0.94981
_exptl_absorpt_correction_type multi-scan
_exptl_absorpt_process_details
;
CrysAlisPro, Agilent Technologies,
Version 1.171.35.19 (release 27-10-2011 CrysAlis171 .NET)
(compiled Oct 27 2011,15:02:11)
Empirical absorption correction using spherical harmonics,
implemented in SCALE3 ABSPACK scaling algorithm.
;
_exptl_crystal_colour green
_exptl_crystal_density_diffrn 1.350
_exptl_crystal_density_method 'not measured'
_exptl_crystal_description block
_exptl_crystal_F_000 650
_exptl_crystal_size_max 0.15
_exptl_crystal_size_mid 0.04
_exptl_crystal_size_min 0.04
_refine_diff_density_max 0.439
_refine_diff_density_min -0.257
_refine_diff_density_rms 0.065
_refine_ls_extinction_method none
_refine_ls_goodness_of_fit_ref 0.994
_refine_ls_hydrogen_treatment constr
_refine_ls_matrix_type full
_refine_ls_number_parameters 306
_refine_ls_number_reflns 3771
_refine_ls_number_restraints 8
_refine_ls_restrained_S_all 0.996
_refine_ls_R_factor_all 0.0989
_refine_ls_R_factor_gt 0.0576
_refine_ls_shift/su_max 0.000
_refine_ls_shift/su_mean 0.000
_refine_ls_structure_factor_coef Fsqd
_refine_ls_weighting_details 'calc w=1/[\s^2^(Fo^2^)+(0.0577P)^2^+1.3040P] where P=(Fo^2^+2Fc^2^)/3'
_refine_ls_weighting_scheme calc
_refine_ls_wR_factor_gt 0.1326
_refine_ls_wR_factor_ref 0.1535
_reflns_number_gt 2479
_reflns_number_total 3771
_reflns_threshold_expression >2sigma(I)
_cod_data_source_file c3dt50254f.txt
_cod_data_source_block safin273_2
_cod_database_code 7022912

loop_
_symmetry_equiv_pos_as_xyz
'x, y, z'
'-x, -y, -z'

loop_
_atom_site_label
_atom_site_type_symbol
_atom_site_fract_x
_atom_site_fract_y
_atom_site_fract_z
_atom_site_U_iso_or_equiv
_atom_site_adp_type
_atom_site_occupancy
_atom_site_symmetry_multiplicity
_atom_site_calc_flag
_atom_site_refinement_flags
Co1 Co 0.06660(6) -0.21863(6) 0.24647(4) 0.0595(2) Uani 1 1 d .
S2 S 0.27661(13) -0.17233(14) 0.18770(11) 0.0823(5) Uani 1 1 d .
P3 P 0.32330(12) 0.01207(14) 0.22586(9) 0.0628(4) Uani 1 1 d .
O4 O 0.4768(3) 0.0466(4) 0.2417(3) 0.0955(14) Uani 1 1 d .
C5 C 0.5430(5) 0.0100(6) 0.3221(5) 0.139(3) Uani 1 1 d D
H5 H 0.4772 -0.0456 0.3585 0.167 Uiso 1 1 calc R
C6 C 0.6083(8) 0.1169(8) 0.3841(6) 0.237(5) Uani 1 1 d D
H6A H 0.6714 0.1743 0.3494 0.355 Uiso 1 1 calc R
H6B H 0.6534 0.0854 0.4363 0.355 Uiso 1 1 calc R
H6C H 0.5428 0.1611 0.4073 0.355 Uiso 1 1 calc R
C7 C 0.6390(7) -0.0679(9) 0.2867(6) 0.229(5) Uani 1 1 d D
H7A H 0.7085 -0.0138 0.2549 0.343 Uiso 1 1 calc R
H7B H 0.5928 -0.1334 0.2435 0.343 Uiso 1 1 calc R
H7C H 0.6767 -0.1061 0.3390 0.343 Uiso 1 1 calc R
O8 O 0.2984(3) 0.0992(3) 0.1430(2) 0.0766(11) Uani 1 1 d .
C9 C 0.3189(5) 0.0702(6) 0.0441(4) 0.109(2) Uani 1 1 d D
H9 H 0.3485 -0.0111 0.0385 0.131 Uiso 1 1 calc R
C10 C 0.1872(7) 0.0612(9) -0.0065(5) 0.187(4) Uani 1 1 d D
H10A H 0.1656 0.1443 -0.0090 0.280 Uiso 1 1 calc R
H10B H 0.1203 0.0054 0.0264 0.280 Uiso 1 1 calc R
H10C H 0.1909 0.0280 -0.0695 0.280 Uiso 1 1 calc R
C11 C 0.4221(8) 0.1746(8) 0.0122(6) 0.206(4) Uani 1 1 d D
H11A H 0.3895 0.2527 0.0134 0.308 Uiso 1 1 calc R
H11B H 0.4441 0.1558 -0.0510 0.308 Uiso 1 1 calc R
H11C H 0.5001 0.1835 0.0534 0.308 Uiso 1 1 calc R
N12 N 0.2642(3) 0.0645(4) 0.3166(3) 0.0622(12) Uani 1 1 d .
C13 C 0.1394(4) 0.0649(4) 0.3356(3) 0.0567(13) Uani 1 1 d .
S14 S 0.00246(11) -0.03006(12) 0.27550(9) 0.0646(4) Uani 1 1 d .
N15 N 0.1154(3) 0.1427(4) 0.4040(3) 0.0591(11) Uani 1 1 d .
C16 C 0.2230(4) 0.2256(4) 0.4587(3) 0.0650(15) Uani 1 1 d .
H16A H 0.3064 0.2250 0.4290 0.078 Uiso 1 1 calc R
H16B H 0.2294 0.1929 0.5216 0.078 Uiso 1 1 calc R
C17 C 0.2011(4) 0.3613(5) 0.4659(3) 0.0647(15) Uani 1 1 d .
H17A H 0.2698 0.4122 0.5071 0.078 Uiso 1 1 calc R
H17B H 0.2058 0.3985 0.4040 0.078 Uiso 1 1 calc R
N18 N 0.0714(3) 0.3609(4) 0.5032(3) 0.0586(11) Uani 1 1 d .
C19 C -0.0329(4) 0.2875(4) 0.4415(3) 0.0622(14) Uani 1 1 d .
H19A H -0.0278 0.3218 0.3788 0.075 Uiso 1 1 calc R
H19B H -0.1191 0.2925 0.4652 0.075 Uiso 1 1 calc R
C20 C -0.0167(4) 0.1509(4) 0.4375(3) 0.0607(14) Uani 1 1 d .
H20A H -0.0269 0.1155 0.4998 0.073 Uiso 1 1 calc R
H20B H -0.0851 0.1016 0.3952 0.073 Uiso 1 1 calc R
C21 C 0.0584(5) 0.3883(4) 0.5953(3) 0.0584(13) Uani 1 1 d .
S22 S -0.10288(12) 0.35423(13) 0.63809(9) 0.0648(4) Uani 1 1 d .
N23 N 0.1648(4) 0.4373(4) 0.6460(3) 0.0650(12) Uani 1 1 d .
P24 P 0.17421(13) 0.46898(13) 0.75678(9) 0.0634(4) Uani 1 1 d .
S25 S 0.12008(14) 0.32350(13) 0.84137(10) 0.0746(4) Uani 1 1 d .
O26 O 0.1021(3) 0.5822(3) 0.7769(2) 0.0740(10) Uani 1 1 d .
C27 C 0.0514(5) 0.6126(5) 0.8679(4) 0.106(2) Uani 1 1 d D
H27 H 0.0376 0.5372 0.9070 0.127 Uiso 1 1 calc R
C28 C -0.0767(7) 0.6533(9) 0.8489(6) 0.223(4) Uani 1 1 d D
H28A H -0.0600 0.7403 0.8298 0.335 Uiso 1 1 calc R
H28B H -0.1263 0.6460 0.9052 0.335 Uiso 1 1 calc R
H28C H -0.1268 0.6001 0.7995 0.335 Uiso 1 1 calc R
C29 C 0.1482(9) 0.7153(9) 0.9152(6) 0.301(6) Uani 1 1 d D
H29A H 0.2115 0.6796 0.9521 0.452 Uiso 1 1 calc R
H29B H 0.1031 0.7640 0.9557 0.452 Uiso 1 1 calc R
H29C H 0.1935 0.7697 0.8688 0.452 Uiso 1 1 calc R
O30 O 0.3228(3) 0.5308(3) 0.7803(2) 0.0817(12) Uani 1 1 d .
C31 C 0.4295(5) 0.4630(6) 0.7652(4) 0.112(2) Uani 1 1 d D
H31 H 0.3908 0.3743 0.7471 0.134 Uiso 1 1 calc R
C32 C 0.5108(7) 0.5216(10) 0.6879(5) 0.223(5) Uani 1 1 d D
H32A H 0.5742 0.5942 0.7123 0.334 Uiso 1 1 calc R
H32B H 0.4541 0.5479 0.6400 0.334 Uiso 1 1 calc R
H32C H 0.5569 0.4605 0.6612 0.334 Uiso 1 1 calc R
C33 C 0.5091(8) 0.4655(9) 0.8542(5) 0.195(4) Uani 1 1 d D
H33A H 0.5572 0.5506 0.8680 0.292 Uiso 1 1 calc R
H33B H 0.5706 0.4093 0.8481 0.292 Uiso 1 1 calc R
H33C H 0.4512 0.4382 0.9045 0.292 Uiso 1 1 calc R

loop_
_atom_site_aniso_label
_atom_site_aniso_U_11
_atom_site_aniso_U_22
_atom_site_aniso_U_33
_atom_site_aniso_U_23
_atom_site_aniso_U_13
_atom_site_aniso_U_12
Co1 0.0700(4) 0.0502(4) 0.0605(4) 0.0066(3) 0.0125(3) 0.0145(3)
S2 0.0858(8) 0.0651(9) 0.1019(10) 0.0056(8) 0.0389(7) 0.0225(7)
P3 0.0577(7) 0.0704(9) 0.0617(8) 0.0015(7) 0.0086(6) 0.0150(6)
O4 0.0585(19) 0.135(3) 0.091(3) -0.009(2) 0.0038(18) 0.017(2)
C5 0.066(4) 0.234(9) 0.124(6) -0.025(6) 0.004(4) 0.046(5)
C6 0.125(6) 0.349(14) 0.229(9) -0.144(9) -0.070(6) 0.062(8)
C7 0.167(6) 0.325(11) 0.233(11) -0.023(9) -0.046(7) 0.159(6)
O8 0.095(2) 0.072(2) 0.067(2) 0.0068(18) 0.0132(18) 0.0257(18)
C9 0.158(5) 0.114(5) 0.074(4) 0.023(4) 0.038(4) 0.062(4)
C10 0.272(9) 0.173(8) 0.121(6) 0.015(6) -0.067(7) 0.071(7)
C11 0.261(8) 0.182(9) 0.178(7) 0.053(7) 0.137(6) 0.026(8)
N12 0.051(2) 0.072(3) 0.065(2) -0.009(2) 0.0070(18) 0.0158(19)
C13 0.069(3) 0.051(3) 0.054(3) 0.004(2) 0.003(2) 0.021(2)
S14 0.0575(7) 0.0596(8) 0.0782(9) -0.0093(7) -0.0005(6) 0.0174(6)
N15 0.052(2) 0.058(2) 0.066(2) -0.012(2) 0.0025(18) 0.0071(19)
C16 0.060(3) 0.069(3) 0.069(3) -0.003(3) 0.005(2) 0.018(2)
C17 0.071(3) 0.062(3) 0.060(3) -0.005(3) 0.020(2) 0.006(3)
N18 0.065(2) 0.054(2) 0.059(2) 0.005(2) 0.0137(19) 0.0161(18)
C19 0.069(3) 0.074(3) 0.050(3) 0.006(3) -0.002(2) 0.031(2)
C20 0.059(3) 0.060(3) 0.067(3) -0.001(3) 0.011(2) 0.020(2)
C21 0.087(3) 0.043(3) 0.052(3) 0.010(2) 0.017(2) 0.025(2)
S22 0.0737(7) 0.0667(8) 0.0594(8) 0.0106(7) 0.0132(6) 0.0239(6)
N23 0.072(2) 0.060(3) 0.058(2) -0.003(2) 0.011(2) 0.001(2)
P24 0.0785(8) 0.0533(8) 0.0565(8) 0.0007(7) 0.0052(7) 0.0083(7)
S25 0.0947(9) 0.0589(9) 0.0675(9) 0.0104(7) -0.0028(7) 0.0089(7)
O26 0.109(2) 0.059(2) 0.059(2) -0.0025(17) 0.0160(18) 0.0246(18)
C27 0.190(5) 0.073(4) 0.067(4) -0.002(3) 0.028(4) 0.050(4)
C28 0.232(7) 0.312(10) 0.172(8) -0.074(7) 0.029(6) 0.171(7)
C29 0.239(11) 0.396(13) 0.231(8) -0.241(8) 0.022(8) -0.009(11)
O30 0.080(2) 0.074(2) 0.085(3) -0.008(2) 0.0003(19) 0.001(2)
C31 0.086(4) 0.096(5) 0.144(6) -0.025(4) 0.005(4) -0.002(4)
C32 0.135(6) 0.345(15) 0.197(9) 0.034(9) 0.085(6) 0.054(8)
C33 0.177(7) 0.235(11) 0.184(9) 0.030(8) -0.044(7) 0.078(7)

loop_
_atom_type_symbol
_atom_type_description
_atom_type_scat_dispersion_real
_atom_type_scat_dispersion_imag
_atom_type_scat_source
C C 0.0033 0.0016 'International Tables Vol C Tables 4.2.6.8 and 6.1.1.4'
H H 0.0000 0.0000 'International Tables Vol C Tables 4.2.6.8 and 6.1.1.4'
N N 0.0061 0.0033 'International Tables Vol C Tables 4.2.6.8 and 6.1.1.4'
Co Co 0.3494 0.9721 'International Tables Vol C Tables 4.2.6.8 and 6.1.1.4'
O O 0.0106 0.0060 'International Tables Vol C Tables 4.2.6.8 and 6.1.1.4'
P P 0.1023 0.0942 'International Tables Vol C Tables 4.2.6.8 and 6.1.1.4'
S S 0.1246 0.1234 'International Tables Vol C Tables 4.2.6.8 and 6.1.1.4'

loop_
_geom_angle_atom_site_label_1
_geom_angle_atom_site_label_2
_geom_angle_atom_site_label_3
_geom_angle
_geom_angle_site_symmetry_1
_geom_angle_site_symmetry_3
S22 Co1 S14 123.42(6) 2_556 .
S22 Co1 S2 99.52(6) 2_556 .
S14 Co1 S2 107.50(5) . .
S22 Co1 S25 105.86(5) 2_556 2_556
S14 Co1 S25 99.16(5) . 2_556
S2 Co1 S25 123.40(6) . 2_556
P3 S2 Co1 98.42(7) . .
O4 P3 O8 102.2(2) . .
O4 P3 N12 106.0(2) . .
O8 P3 N12 107.0(2) . .
O4 P3 S2 107.06(18) . .
O8 P3 S2 111.88(15) . .
N12 P3 S2 120.99(16) . .
C5 O4 P3 122.5(3) . .
O4 C5 C6 114.0(6) . .
O4 C5 C7 106.4(5) . .
C6 C5 C7 112.5(6) . .
O4 C5 H5 107.9 . .
C6 C5 H5 107.9 . .
C7 C5 H5 107.9 . .
C5 C6 H6A 109.5 . .
C5 C6 H6B 109.5 . .
H6A C6 H6B 109.5 . .
C5 C6 H6C 109.5 . .
H6A C6 H6C 109.5 . .
H6B C6 H6C 109.5 . .
C5 C7 H7A 109.5 . .
C5 C7 H7B 109.5 . .
H7A C7 H7B 109.5 . .
C5 C7 H7C 109.5 . .
H7A C7 H7C 109.5 . .
H7B C7 H7C 109.5 . .
C9 O8 P3 123.7(3) . .
O8 C9 C11 106.7(5) . .
O8 C9 C10 105.9(5) . .
C11 C9 C10 113.5(6) . .
O8 C9 H9 110.2 . .
C11 C9 H9 110.2 . .
C10 C9 H9 110.2 . .
C9 C10 H10A 109.5 . .
C9 C10 H10B 109.5 . .
H10A C10 H10B 109.5 . .
C9 C10 H10C 109.5 . .
H10A C10 H10C 109.5 . .
H10B C10 H10C 109.5 . .
C9 C11 H11A 109.5 . .
C9 C11 H11B 109.5 . .
H11A C11 H11B 109.5 . .
C9 C11 H11C 109.5 . .
H11A C11 H11C 109.5 . .
H11B C11 H11C 109.5 . .
C13 N12 P3 129.8(3) . .
N12 C13 N15 118.6(4) . .
N12 C13 S14 124.0(3) . .
N15 C13 S14 117.4(3) . .
C13 S14 Co1 104.66(16) . .
C13 N15 C16 121.6(4) . .
C13 N15 C20 125.8(4) . .
C16 N15 C20 112.5(4) . .
N15 C16 C17 111.8(4) . .
N15 C16 H16A 109.3 . .
C17 C16 H16A 109.3 . .
N15 C16 H16B 109.3 . .
C17 C16 H16B 109.3 . .
H16A C16 H16B 107.9 . .
N18 C17 C16 109.1(4) . .
N18 C17 H17A 109.9 . .
C16 C17 H17A 109.9 . .
N18 C17 H17B 109.9 . .
C16 C17 H17B 109.9 . .
H17A C17 H17B 108.3 . .
C21 N18 C19 124.7(4) . .
C21 N18 C17 121.1(4) . .
C19 N18 C17 110.7(4) . .
N18 C19 C20 109.2(4) . .
N18 C19 H19A 109.8 . .
C20 C19 H19A 109.8 . .
N18 C19 H19B 109.8 . .
C20 C19 H19B 109.8 . .
H19A C19 H19B 108.3 . .
N15 C20 C19 110.2(4) . .
N15 C20 H20A 109.6 . .
C19 C20 H20A 109.6 . .
N15 C20 H20B 109.6 . .
C19 C20 H20B 109.6 . .
H20A C20 H20B 108.1 . .
N23 C21 N18 118.2(4) . .
N23 C21 S22 124.6(3) . .
N18 C21 S22 117.2(3) . .
C21 S22 Co1 98.43(16) . 2_556
C21 N23 P24 126.8(3) . .
O30 P24 O26 102.24(19) . .
O30 P24 N23 105.5(2) . .
O26 P24 N23 109.1(2) . .
O30 P24 S25 108.99(16) . .
O26 P24 S25 112.81(14) . .
N23 P24 S25 116.98(16) . .
P24 S25 Co1 98.21(7) . 2_556
C27 O26 P24 125.4(3) . .
C29 C27 O26 108.7(5) . .
C29 C27 C28 110.7(6) . .
O26 C27 C28 107.7(5) . .
C29 C27 H27 109.9 . .
O26 C27 H27 109.9 . .
C28 C27 H27 109.9 . .
C27 C28 H28A 109.5 . .
C27 C28 H28B 109.5 . .
H28A C28 H28B 109.5 . .
C27 C28 H28C 109.5 . .
H28A C28 H28C 109.5 . .
H28B C28 H28C 109.5 . .
C27 C29 H29A 109.5 . .
C27 C29 H29B 109.5 . .
H29A C29 H29B 109.5 . .
C27 C29 H29C 109.5 . .
H29A C29 H29C 109.5 . .
H29B C29 H29C 109.5 . .
C31 O30 P24 122.1(3) . .
O30 C31 C33 108.8(5) . .
O30 C31 C32 109.6(6) . .
C33 C31 C32 111.9(6) . .
O30 C31 H31 108.8 . .
C33 C31 H31 108.8 . .
C32 C31 H31 108.8 . .
C31 C32 H32A 109.5 . .
C31 C32 H32B 109.5 . .
H32A C32 H32B 109.5 . .
C31 C32 H32C 109.5 . .
H32A C32 H32C 109.5 . .
H32B C32 H32C 109.5 . .
C31 C33 H33A 109.5 . .
C31 C33 H33B 109.5 . .
H33A C33 H33B 109.5 . .
C31 C33 H33C 109.5 . .
H33A C33 H33C 109.5 . .
H33B C33 H33C 109.5 . .

loop_
_geom_bond_atom_site_label_1
_geom_bond_atom_site_label_2
_geom_bond_distance
_geom_bond_site_symmetry_2
Co1 S22 2.2787(15) 2_556
Co1 S14 2.2794(15) .
Co1 S2 2.3090(15) .
Co1 S25 2.3237(15) 2_556
S2 P3 1.997(2) .
P3 O4 1.553(3) .
P3 O8 1.560(4) .
P3 N12 1.583(4) .
O4 C5 1.406(7) .
C5 C6 1.465(7) .
C5 C7 1.505(7) .
C5 H5 0.9800 .
C6 H6A 0.9600 .
C6 H6B 0.9600 .
C6 H6C 0.9600 .
C7 H7A 0.9600 .
C7 H7B 0.9600 .
C7 H7C 0.9600 .
O8 C9 1.462(6) .
C9 C11 1.474(7) .
C9 C10 1.492(7) .
C9 H9 0.9800 .
C10 H10A 0.9600 .
C10 H10B 0.9600 .
C10 H10C 0.9600 .
C11 H11A 0.9600 .
C11 H11B 0.9600 .
C11 H11C 0.9600 .
N12 C13 1.321(5) .
C13 N15 1.329(6) .
C13 S14 1.746(4) .
N15 C16 1.460(5) .
N15 C20 1.473(5) .
C16 C17 1.517(7) .
C16 H16A 0.9700 .
C16 H16B 0.9700 .
C17 N18 1.452(5) .
C17 H17A 0.9700 .
C17 H17B 0.9700 .
N18 C21 1.350(5) .
N18 C19 1.449(5) .
C19 C20 1.504(6) .
C19 H19A 0.9700 .
C19 H19B 0.9700 .
C20 H20A 0.9700 .
C20 H20B 0.9700 .
C21 N23 1.297(5) .
C21 S22 1.760(5) .
S22 Co1 2.2787(15) 2_556
N23 P24 1.597(4) .
P24 O30 1.560(3) .
P24 O26 1.567(4) .
P24 S25 1.9914(19) .
S25 Co1 2.3237(15) 2_556
O26 C27 1.465(6) .
C27 C29 1.461(7) .
C27 C28 1.482(7) .
C27 H27 0.9800 .
C28 H28A 0.9600 .
C28 H28B 0.9600 .
C28 H28C 0.9600 .
C29 H29A 0.9600 .
C29 H29B 0.9600 .
C29 H29C 0.9600 .
O30 C31 1.449(7) .
C31 C33 1.474(7) .
C31 C32 1.479(7) .
C31 H31 0.9800 .
C32 H32A 0.9600 .
C32 H32B 0.9600 .
C32 H32C 0.9600 .
C33 H33A 0.9600 .
C33 H33B 0.9600 .
C33 H33C 0.9600 .

loop_
_geom_torsion_atom_site_label_1
_geom_torsion_atom_site_label_2
_geom_torsion_atom_site_label_3
_geom_torsion_atom_site_label_4
_geom_torsion
_geom_torsion_site_symmetry_1
_geom_torsion_site_symmetry_4
S22 Co1 S2 P3 -113.78(7) 2_556 .
S14 Co1 S2 P3 15.89(9) . .
S25 Co1 S2 P3 129.96(8) 2_556 .
Co1 S2 P3 O4 151.07(16) . .
Co1 S2 P3 O8 -97.70(15) . .
Co1 S2 P3 N12 29.74(19) . .
O8 P3 O4 C5 167.0(4) . .
N12 P3 O4 C5 55.2(5) . .
S2 P3 O4 C5 -75.2(4) . .
P3 O4 C5 C6 -113.7(6) . .
P3 O4 C5 C7 121.7(5) . .
O4 P3 O8 C9 79.2(4) . .
N12 P3 O8 C9 -169.7(3) . .
S2 P3 O8 C9 -35.0(4) . .
P3 O8 C9 C11 -118.7(5) . .
P3 O8 C9 C10 120.0(5) . .
O4 P3 N12 C13 176.3(4) . .
O8 P3 N12 C13 67.8(5) . .
S2 P3 N12 C13 -61.9(5) . .
P3 N12 C13 N15 -162.4(4) . .
P3 N12 C13 S14 17.1(6) . .
N12 C13 S14 Co1 37.4(4) . .
N15 C13 S14 Co1 -143.2(3) . .
S22 Co1 S14 C13 67.81(17) 2_556 .
S2 Co1 S14 C13 -46.75(17) . .
S25 Co1 S14 C13 -176.21(16) 2_556 .
N12 C13 N15 C16 -0.7(7) . .
S14 C13 N15 C16 179.8(3) . .
N12 C13 N15 C20 -176.8(4) . .
S14 C13 N15 C20 3.7(6) . .
C13 N15 C16 C17 131.8(4) . .
C20 N15 C16 C17 -51.7(5) . .
N15 C16 C17 N18 54.4(5) . .
C16 C17 N18 C21 99.3(5) . .
C16 C17 N18 C19 -60.7(5) . .
C21 N18 C19 C20 -96.0(5) . .
C17 N18 C19 C20 63.1(5) . .
C13 N15 C20 C19 -130.4(5) . .
C16 N15 C20 C19 53.2(5) . .
N18 C19 C20 N15 -58.0(5) . .
C19 N18 C21 N23 169.4(4) . .
C17 N18 C21 N23 12.4(6) . .
C19 N18 C21 S22 -10.5(6) . .
C17 N18 C21 S22 -167.5(3) . .
N23 C21 S22 Co1 -58.4(4) . 2_556
N18 C21 S22 Co1 121.5(3) . 2_556
N18 C21 N23 P24 -175.9(3) . .
S22 C21 N23 P24 4.0(7) . .
C21 N23 P24 O30 -177.8(4) . .
C21 N23 P24 O26 -68.7(5) . .
C21 N23 P24 S25 60.9(5) . .
O30 P24 S25 Co1 -160.97(15) . 2_556
O26 P24 S25 Co1 86.20(15) . 2_556
N23 P24 S25 Co1 -41.54(19) . 2_556
O30 P24 O26 C27 -89.6(4) . .
N23 P24 O26 C27 159.1(3) . .
S25 P24 O26 C27 27.3(4) . .
P24 O26 C27 C29 98.8(6) . .
P24 O26 C27 C28 -141.2(5) . .
O26 P24 O30 C31 -175.4(4) . .
N23 P24 O30 C31 -61.3(4) . .
S25 P24 O30 C31 65.0(4) . .
P24 O30 C31 C33 -125.6(5) . .
P24 O30 C31 C32 111.7(5) . .
